data_7001750
loop_
_publ_author_name
'Burchell, Richard P. L.'
'Sirsch, Peter'
'Decken, Andreas'
'McGrady, G. Sean'

_publ_section_title
;
 A structural study of [CpM(CO)3H] (M = Cr, Mo and W) by single-crystal
 X-ray diffraction and DFT calculations: sterically crowded yet
 surprisingly flexible molecules
;
_journal_issue 30
_journal_name_full 'Dalton Transactions'
_journal_page_first 5851
_journal_page_last 5857
_journal_paper_doi 10.1039/b902612f
_journal_year 2009
_chemical_formula_moiety 'C8 H6 Cr O3'
_chemical_formula_sum 'C8 H6 Cr O3'
_chemical_formula_weight 202.13
_chemical_name_systematic
;
Tricarbonylcyclopentadienylhydridochromium(II)
;
_space_group_IT_number 14
_symmetry_cell_setting monoclinic
_symmetry_Int_Tables_number 14
_symmetry_space_group_name_Hall '-P 2yn'
_symmetry_space_group_name_H-M 'P 1 21/n 1'
_atom_sites_solution_hydrogens geom
_atom_sites_solution_primary direct
_atom_sites_solution_secondary difmap
_audit_creation_date 'May 28 11:12:34 2008'
_audit_creation_method SHELXL-97
_audit_update_record
;
Feb 05, 2009 updated by author P. Sirsch
;
_cell_angle_alpha 90.00
_cell_angle_beta 116.778(2)
_cell_angle_gamma 90.00
_cell_formula_units_Z 4
_cell_length_a 10.8820(16)
_cell_length_b 7.2619(11)
_cell_length_c 11.6420(17)
_cell_measurement_reflns_used 2734
_cell_measurement_temperature 198(1)
_cell_measurement_theta_max 28.000
_cell_measurement_theta_min 3.422
_cell_volume 821.3(2)
_computing_cell_refinement
;
Bruker (1999). SMART, version 5.054, Bruker AXS Inc., Madison,
Wisconsin, USA.
;
_computing_data_collection
;
Bruker (1999). SMART, version 5.054, Bruker AXS Inc., Madison,
Wisconsin, USA.
;
_computing_data_reduction
;
Bruker (2001). SAINT, version 7.23a, Bruker AXS Inc., Madison,
Wisconsin, USA.
;
_computing_molecular_graphics
;
Farrugia, L. J. (1997) ORTEP-3. J Appl. Crystallogr. 30, 565.
;
_computing_publication_material
;
Bruker AXS (2003). SHELXTL. Version 6.14. Bruker AXS Inc., Madison,
Wisconsin, USA.
;
_computing_structure_refinement
;
Sheldrick, G. M. (1997). SHELXL97. University of
Gottingen, Germany.
;
_computing_structure_solution
;
Sheldrick, G. M. (1997). SHELXS97. University of
Gottingen, Germany.
;
_diffrn_ambient_temperature 198(1)
_diffrn_measured_fraction_theta_full 0.999
_diffrn_measured_fraction_theta_max 0.969
_diffrn_measurement_device_type 'Bruker AXS SMART1000/P4'
_diffrn_measurement_method 'phi and omega scans'
_diffrn_radiation_monochromator graphite
_diffrn_radiation_probe x-ray
_diffrn_radiation_type MoK\a
_diffrn_radiation_wavelength 0.71073
_diffrn_reflns_av_R_equivalents 0.0249
_diffrn_reflns_av_sigmaI/netI 0.0221
_diffrn_reflns_limit_h_max 12
_diffrn_reflns_limit_h_min -14
_diffrn_reflns_limit_k_max 9
_diffrn_reflns_limit_k_min -9
_diffrn_reflns_limit_l_max 13
_diffrn_reflns_limit_l_min -14
_diffrn_reflns_number 5407
_diffrn_reflns_theta_full 25.00
_diffrn_reflns_theta_max 27.49
_diffrn_reflns_theta_min 2.13
_diffrn_source 'fine-focus sealed tube'
_diffrn_source_type K760
_diffrn_standards_decay_% 0
_diffrn_standards_interval_count 0
_diffrn_standards_interval_time 0
_diffrn_standards_number 0
_exptl_absorpt_coefficient_mu 1.351
_exptl_absorpt_correction_T_max 0.8231
_exptl_absorpt_correction_T_min 0.6493
_exptl_absorpt_correction_type multi-scan
_exptl_absorpt_process_details 'SADABS (Sheldrick, 2004)'
_exptl_crystal_colour yellow
_exptl_crystal_density_diffrn 1.635
_exptl_crystal_density_method 'not measured'
_exptl_crystal_description hexagonal
_exptl_crystal_F_000 408
_exptl_crystal_size_max 0.35
_exptl_crystal_size_mid 0.35
_exptl_crystal_size_min 0.15
_refine_diff_density_max 0.544
_refine_diff_density_min -0.291
_refine_diff_density_rms 0.069
_refine_ls_extinction_method none
_refine_ls_goodness_of_fit_ref 1.070
_refine_ls_hydrogen_treatment refall
_refine_ls_matrix_type full
_refine_ls_number_parameters 133
_refine_ls_number_reflns 1824
_refine_ls_number_restraints 0
_refine_ls_restrained_S_all 1.070
_refine_ls_R_factor_all 0.0461
_refine_ls_R_factor_gt 0.0360
_refine_ls_shift/su_max 0.001
_refine_ls_shift/su_mean 0.000
_refine_ls_structure_factor_coef Fsqd
_refine_ls_weighting_details 'calc w=1/[\s^2^(Fo^2^)+(0.0510P)^2^+0.6160P] where P=(Fo^2^+2Fc^2^)/3'
_refine_ls_weighting_scheme calc
_refine_ls_wR_factor_gt 0.0941
_refine_ls_wR_factor_ref 0.1070
_reflns_number_gt 1489
_reflns_number_total 1824
_reflns_threshold_expression 'I > 2\s(I)'
_cod_data_source_file b902612f.txt
_cod_data_source_block sg081152
_cod_original_sg_symbol_Hall '-P 2yn '
_cod_original_sg_symbol_H-M 'P 21/n'
_cod_database_code 7001750

loop_
_symmetry_equiv_pos_as_xyz
'x, y, z'
'-x+1/2, y+1/2, -z+1/2'
'-x, -y, -z'
'x-1/2, -y-1/2, z-1/2'

loop_
_atom_site_label
_atom_site_type_symbol
_atom_site_fract_x
_atom_site_fract_y
_atom_site_fract_z
_atom_site_U_iso_or_equiv
_atom_site_adp_type
_atom_site_occupancy
_atom_site_calc_flag
_atom_site_refinement_flags
_atom_site_disorder_assembly
_atom_site_disorder_group
Cr1 Cr 0.01601(4) -0.00786(5) 0.28257(4) 0.03929(17) Uani 1 d . . .
C1 C 0.1613(4) 0.1959(5) 0.4063(4) 0.0679(9) Uani 1 d . . .
H1 H 0.181(4) 0.203(6) 0.483(4) 0.087(13) Uiso 1 d . . .
C2 C 0.0525(3) 0.2864(4) 0.3039(4) 0.0662(10) Uani 1 d . . .
H2 H -0.007(4) 0.352(5) 0.310(4) 0.086(12) Uiso 1 d . . .
C3 C 0.0538(3) 0.2321(5) 0.1917(4) 0.0653(9) Uani 1 d . . .
H3 H 0.005(4) 0.268(6) 0.122(4) 0.085(13) Uiso 1 d . . .
C4 C 0.1610(3) 0.1095(4) 0.2205(4) 0.0591(8) Uani 1 d . . .
H4 H 0.172(4) 0.050(6) 0.156(4) 0.081(12) Uiso 1 d . . .
C5 C 0.2275(3) 0.0860(4) 0.3522(3) 0.0569(8) Uani 1 d . . .
H5 H 0.300(5) 0.013(5) 0.399(5) 0.086(14) Uiso 1 d . . .
C6 C -0.1542(3) 0.0174(4) 0.2745(3) 0.0535(7) Uani 1 d . . .
C7 C -0.0269(3) -0.1952(4) 0.1650(3) 0.0482(6) Uani 1 d . . .
C8 C 0.0671(4) -0.1997(4) 0.3988(3) 0.0562(7) Uani 1 d . . .
O1 O -0.2606(3) 0.0363(4) 0.2691(4) 0.0992(11) Uani 1 d . . .
O2 O -0.0521(3) -0.3125(3) 0.0920(2) 0.0773(7) Uani 1 d . . .
O3 O 0.0993(4) -0.3187(3) 0.4709(2) 0.0940(10) Uani 1 d . . .
H6 H -0.016(6) -0.009(6) 0.378(6) 0.13(2) Uiso 1 d . . .

loop_
_atom_site_aniso_label
_atom_site_aniso_U_11
_atom_site_aniso_U_22
_atom_site_aniso_U_33
_atom_site_aniso_U_23
_atom_site_aniso_U_13
_atom_site_aniso_U_12
Cr1 0.0379(2) 0.0289(2) 0.0578(3) -0.00027(15) 0.0275(2) -0.00085(14)
C1 0.0631(19) 0.078(2) 0.063(2) -0.0190(18) 0.0286(16) -0.0306(17)
C2 0.0495(16) 0.0283(13) 0.127(3) -0.0037(16) 0.0457(19) -0.0027(12)
C3 0.0500(16) 0.0621(19) 0.075(2) 0.0299(18) 0.0207(16) -0.0035(14)
C4 0.0596(17) 0.0582(18) 0.076(2) -0.0028(16) 0.0454(16) -0.0119(14)
C5 0.0367(13) 0.0464(15) 0.083(2) 0.0184(15) 0.0231(14) 0.0030(12)
C6 0.0409(14) 0.0422(14) 0.0766(19) -0.0145(13) 0.0259(13) -0.0069(11)
C7 0.0487(14) 0.0499(15) 0.0416(13) 0.0017(12) 0.0164(11) -0.0068(12)
C8 0.089(2) 0.0356(13) 0.0472(14) -0.0097(12) 0.0336(15) -0.0175(14)
O1 0.0496(13) 0.0765(16) 0.184(3) -0.0419(19) 0.0632(17) -0.0131(12)
O2 0.1005(18) 0.0705(15) 0.0522(12) -0.0173(11) 0.0267(12) -0.0229(14)
O3 0.164(3) 0.0475(13) 0.0564(13) 0.0038(11) 0.0372(16) -0.0279(15)

loop_
_atom_type_symbol
_atom_type_description
_atom_type_scat_dispersion_real
_atom_type_scat_dispersion_imag
_atom_type_scat_source
C C 0.0033 0.0016 'International Tables Vol C Tables 4.2.6.8 and 6.1.1.4'
H H 0.0000 0.0000 'International Tables Vol C Tables 4.2.6.8 and 6.1.1.4'
O O 0.0106 0.0060 'International Tables Vol C Tables 4.2.6.8 and 6.1.1.4'
Cr Cr 0.3209 0.6236 'International Tables Vol C Tables 4.2.6.8 and 6.1.1.4'

loop_
_geom_angle_atom_site_label_1
_geom_angle_atom_site_label_2
_geom_angle_atom_site_label_3
_geom_angle
_geom_angle_site_symmetry_1
_geom_angle_site_symmetry_3
_geom_angle_publ_flag
C6 Cr1 C7 97.19(12) . . ?
C6 Cr1 C8 94.46(15) . . ?
C7 Cr1 C8 83.01(12) . . ?
C6 Cr1 C2 92.05(12) . . ?
C7 Cr1 C2 142.05(15) . . ?
C8 Cr1 C2 132.97(14) . . ?
C6 Cr1 C1 112.67(13) . . ?
C7 Cr1 C1 149.86(13) . . ?
C8 Cr1 C1 98.02(14) . . ?
C2 Cr1 C1 37.89(15) . . ?
C6 Cr1 C3 107.76(13) . . ?
C7 Cr1 C3 105.80(15) . . ?
C8 Cr1 C3 154.50(14) . . ?
C2 Cr1 C3 36.81(15) . . ?
C1 Cr1 C3 62.28(15) . . ?
C6 Cr1 C5 150.21(13) . . ?
C7 Cr1 C5 112.40(13) . . ?
C8 Cr1 C5 92.54(13) . . ?
C2 Cr1 C5 62.64(11) . . ?
C1 Cr1 C5 37.58(13) . . ?
C3 Cr1 C5 61.96(12) . . ?
C6 Cr1 C4 144.45(14) . . ?
C7 Cr1 C4 91.24(13) . . ?
C8 Cr1 C4 120.89(14) . . ?
C2 Cr1 C4 62.01(13) . . ?
C1 Cr1 C4 62.24(13) . . ?
C3 Cr1 C4 37.07(13) . . ?
C5 Cr1 C4 36.90(12) . . ?
C6 Cr1 H6 52(3) . . ?
C7 Cr1 H6 124(2) . . ?
C8 Cr1 H6 59(2) . . ?
C2 Cr1 H6 91(2) . . ?
C1 Cr1 H6 80(2) . . ?
C3 Cr1 H6 127(2) . . ?
C5 Cr1 H6 109(3) . . ?
C4 Cr1 H6 142(2) . . ?
C5 C1 C2 107.0(3) . . ?
C5 C1 Cr1 71.44(19) . . ?
C2 C1 Cr1 70.92(18) . . ?
C5 C1 H1 126(3) . . ?
C2 C1 H1 127(3) . . ?
Cr1 C1 H1 121(3) . . ?
C3 C2 C1 107.8(3) . . ?
C3 C2 Cr1 71.75(18) . . ?
C1 C2 Cr1 71.19(18) . . ?
C3 C2 H2 126(3) . . ?
C1 C2 H2 126(3) . . ?
Cr1 C2 H2 118(3) . . ?
C2 C3 C4 108.9(3) . . ?
C2 C3 Cr1 71.44(18) . . ?
C4 C3 Cr1 71.92(18) . . ?
C2 C3 H3 127(3) . . ?
C4 C3 H3 124(3) . . ?
Cr1 C3 H3 125(3) . . ?
C5 C4 C3 108.2(3) . . ?
C5 C4 Cr1 71.32(17) . . ?
C3 C4 Cr1 71.01(17) . . ?
C5 C4 H4 131(3) . . ?
C3 C4 H4 121(3) . . ?
Cr1 C4 H4 118(3) . . ?
C4 C5 C1 108.1(3) . . ?
C4 C5 Cr1 71.79(17) . . ?
C1 C5 Cr1 70.98(17) . . ?
C4 C5 H5 128(3) . . ?
C1 C5 H5 123(3) . . ?
Cr1 C5 H5 122(2) . . ?
O1 C6 Cr1 178.9(3) . . ?
O1 C6 H6 135(2) . . ?
Cr1 C6 H6 45(2) . . ?
O2 C7 Cr1 179.2(3) . . ?
O3 C8 Cr1 179.8(3) . . ?

loop_
_geom_bond_atom_site_label_1
_geom_bond_atom_site_label_2
_geom_bond_distance
_geom_bond_site_symmetry_2
_geom_bond_publ_flag
Cr1 C6 1.821(3) . ?
Cr1 C7 1.835(3) . ?
Cr1 C8 1.845(3) . ?
Cr1 C2 2.167(3) . ?
Cr1 C1 2.171(3) . ?
Cr1 C3 2.171(3) . ?
Cr1 C5 2.177(3) . ?
Cr1 C4 2.183(3) . ?
Cr1 H6 1.30(6) . ?
C1 C5 1.400(5) . ?
C1 C2 1.409(5) . ?
C1 H1 0.82(4) . ?
C2 C3 1.370(5) . ?
C2 H2 0.83(4) . ?
C3 C4 1.384(5) . ?
C3 H3 0.79(4) . ?
C4 C5 1.380(5) . ?
C4 H4 0.92(4) . ?
C5 H5 0.90(4) . ?
C6 O1 1.139(4) . ?
C6 H6 1.46(6) . ?
C7 O2 1.145(3) . ?
C8 O3 1.144(4) . ?
